data_2003511
loop_
_publ_author_name
'He, Y.'
'Wu, Q.'
'Su, G.'

_publ_section_title
;
 3-(4-Bromophenyl)-1-(3-thienyl)-2-propen-1-one (BTC)
;
_journal_issue 6
_journal_name_full 'Acta Crystallographica Section C'
_journal_page_first 1167
_journal_page_last 1168
_journal_paper_doi 10.1107/S0108270194013843
_journal_volume 51
_journal_year 1995
_chemical_formula_moiety 'C13 H9 Br1 O1 S1'
_chemical_formula_sum 'C13 H9 Br O S'
_chemical_formula_weight 293.18
_space_group_IT_number 4
_symmetry_cell_setting monoclinic
_symmetry_space_group_name_Hall 'P 2yb'
_symmetry_space_group_name_H-M 'P 1 21 1'
_atom_type_scat_source 'Cromer & Waber (1974)'
_cell_angle_alpha 90.
_cell_angle_beta 95.80(3)
_cell_angle_gamma 90.
_cell_formula_units_Z 2
_cell_length_a 5.978(2)
_cell_length_b 4.945(2)
_cell_length_c 20.168(4)
_cell_measurement_reflns_used 25
_cell_measurement_temperature 296
_cell_measurement_theta_max 16.8
_cell_measurement_theta_min 14.8
_cell_volume 593.1(3)
_diffrn_measurement_device 'Enraf-Nonius CAD4'
_diffrn_measurement_method \w-2\q
_diffrn_radiation_type MoK\a
_diffrn_radiation_wavelength 0.71069
_diffrn_reflns_av_R_equivalents 0.0213
_diffrn_reflns_limit_h_max 9
_diffrn_reflns_limit_h_min 0
_diffrn_reflns_limit_k_max 7
_diffrn_reflns_limit_k_min 0
_diffrn_reflns_limit_l_max 32
_diffrn_reflns_limit_l_min -32
_diffrn_reflns_number 3062
_diffrn_reflns_theta_max 35
_diffrn_standards_decay_% 0.4
_diffrn_standards_interval_time 60
_diffrn_standards_number 3
_exptl_absorpt_coefficient_mu 3.57
_exptl_absorpt_correction_T_max 1.0000
_exptl_absorpt_correction_T_min 0.5252
_exptl_absorpt_correction_type empirical
_exptl_crystal_colour colourless
_exptl_crystal_density_diffrn 1.64
_exptl_crystal_description plate
_exptl_crystal_size_max 0.75
_exptl_crystal_size_mid 0.75
_exptl_crystal_size_min 0.35
_refine_diff_density_max 0.42
_refine_diff_density_min -0.72
_refine_ls_extinction_method none
_refine_ls_goodness_of_fit_obs 1.39
_refine_ls_hydrogen_treatment noref
_refine_ls_number_parameters 144
_refine_ls_number_reflns 1529
_refine_ls_R_factor_obs 0.046
_refine_ls_shift/esd_max 0.056
_refine_ls_structure_factor_coef F
_refine_ls_weighting_details w=1/\s^2^(F~o~)
_refine_ls_weighting_scheme calc
_refine_ls_wR_factor_obs 0.052
_reflns_number_observed 1529
_reflns_number_total 2914
_reflns_observed_criterion I>3\s(I)
_cod_data_source_file ab1178.cif
_cod_data_source_block ab1178a
_cod_depositor_comments
;
The following automatic conversions were performed:

'_refine_ls_weighting_scheme' value 'w=1/\s^2^(F~o~)' was changed to
'calc'. New tag '_refine_ls_weighting_details' was created. The value
of the new tag was set to 'w=1/\s^2^(F~o~)'.

Automatic conversion script
Id: cif_fix_values 3143 2015-03-26 13:38:13Z robertas 
;
_cod_original_cell_volume 593.2(6)
_cod_original_sg_symbol_Hall 'P 2y1'
_cod_original_sg_symbol_H-M 'P 21'
_cod_original_formula_sum 'C13 H9 Br1 O1 S1'
_cod_database_code 2003511

loop_
_symmetry_equiv_pos_as_xyz
x,y,z
-x,y+1/2,-z

loop_
_atom_site_label
_atom_site_fract_x
_atom_site_fract_y
_atom_site_fract_z
_atom_site_B_iso_or_equiv
Br(1) .12226(9) .2857 .55689(3) 4.03(2)
S(1) .5099(3) 1.8778(5) .9344(1) 5.50(9)
O(1) 1.0287(7) 1.421(1) .8002(3) 5.6(2)
C(1) .300(1) .544(1) .6074(3) 3.2(2)
C(2) .504(1) .624(2) .5858(3) 4.0(3)
C(3) .6349(8) .811(2) .6230(3) 3.9(2)
C(4) .567(1) .913(1) .6821(3) 3.6(2)
C(5) .362(1) .827(2) .7023(3) 3.7(3)
C(6) .231(1) .639(1) .6657(3) 3.5(2)
C(7) .712(1) 1.106(2) .7209(3) 3.9(3)
C(8) .665(1) 1.249(2) .7710(3) 3.7(3)
C(9) .830(1) 1.428(2) .8091(3) 4.0(3)
C(10) .749(1) 1.613(1) .8600(3) 3.8(2)
C(11) .892(1) 1.796(3) .8980(3) 5.2(3)
C(12) .787(1) 1.953(2) .9421(3) 4.6(3)
C(13) .535(1) 1.639(2) .8751(3) 4.5(3)
H(1) .5514 .5468 .5464 5.0
H(2) .7724 .8749 .6077 4.6
H(3) .3116 .9030 .7419 4.4
H(4) .0941 .5746 .6809 4.4
H(5) .8599 1.1325 .7067 4.6
H(6) .5161 1.2348 .7842 4.3
H(7) 1.0513 1.7975 .8935 6.2
H(8) .8600 2.0851 .9716 5.5
H(9) .4102 1.5352 .8550 5.3

loop_
_geom_angle_atom_site_label_1
_geom_angle_atom_site_label_2
_geom_angle_atom_site_label_3
_geom_angle
_geom_angle_publ_flag
C(13) S(1) C(12) 93.7(4) yes
C(6) C(1) C(2) 121.5(6) yes
C(6) C(1) Br(1) 119.4(4) yes
C(2) C(1) Br(1) 119.1(5) yes
C(3) C(2) C(1) 119.1(6) yes
C(4) C(3) C(2) 120.5(5) yes
C(3) C(4) C(5) 118.7(6) yes
C(3) C(4) C(7) 118.9(5) yes
C(5) C(4) C(7) 122.3(6) yes
C(6) C(5) C(4) 121.2(6) yes
C(5) C(6) C(1) 118.9(5) yes
C(8) C(7) C(4) 127.7(6) yes
C(7) C(8) C(9) 123.2(6) yes
O(1) C(9) C(8) 121.0(7) yes
O(1) C(9) C(10) 120.3(6) yes
C(8) C(9) C(10) 118.6(5) yes
C(13) C(10) C(11) 110.5(7) yes
C(13) C(10) C(9) 126.3(6) yes
C(11) C(10) C(9) 123.2(6) yes
C(12) C(11) C(10) 115.1(6) yes
C(11) C(12) S(1) 108.6(5) yes
C(10) C(13) S(1) 112.1(5) yes

loop_
_geom_bond_atom_site_label_1
_geom_bond_atom_site_label_2
_geom_bond_distance
_geom_bond_publ_flag
Br(1) C(1) 1.893(6) yes
S(1) C(13) 1.698(8) yes
S(1) C(12) 1.690(7) yes
O(1) C(9) 1.218(7) yes
C(1) C(6) 1.369(8) yes
C(1) C(2) 1.390(9) yes
C(2) C(3) 1.380(10) yes
C(3) C(4) 1.394(9) yes
C(4) C(5) 1.393(8) yes
C(4) C(7) 1.470(10) yes
C(5) C(6) 1.380(10) yes
C(7) C(8) 1.290(10) yes
C(8) C(9) 1.483(9) yes
C(9) C(10) 1.490(10) yes
C(10) C(13) 1.353(9) yes
C(10) C(11) 1.410(10) yes
C(11) C(12) 1.380(10) yes
